data_4344418
loop_
_publ_author_name
'Wang, Hai-Ying'
'Wu, Yue'
'Leong, Chanel F.'
'D'Alessandro, Deanna M'
'Zuo, Jing-Lin'

_publ_section_title
;
 Crystal Structures, Magnetic Properties, and Electrochemical Properties
 of Coordination Polymers Based on the Tetra(4-pyridyl)-tetrathiafulvalene
 Ligand.
;
_journal_issue 22
_journal_name_full 'Inorganic chemistry'
_journal_page_first 10766
_journal_page_last 10775
_journal_paper_doi 10.1021/acs.inorgchem.5b01803
_journal_volume 54
_journal_year 2015
_chemical_formula_sum 'C24 H25 Cl3 Cu2 N3 O8.5 S2'
_chemical_formula_weight 789.02
_chemical_name_systematic
; 
 ? 
;
_space_group_IT_number 14
_symmetry_cell_setting monoclinic
_symmetry_space_group_name_Hall '-P 2ybc'
_symmetry_space_group_name_H-M 'P 1 21/c 1'
_atom_sites_solution_hydrogens geom
_atom_sites_solution_primary direct
_atom_sites_solution_secondary difmap
_audit_creation_method SHELXL-97
_cell_angle_alpha 90.00
_cell_angle_beta 91.705(2)
_cell_angle_gamma 90.00
_cell_formula_units_Z 4
_cell_length_a 7.2429(2)
_cell_length_b 20.6964(6)
_cell_length_c 24.9676(6)
_cell_measurement_reflns_used 5217
_cell_measurement_temperature 100.00(10)
_cell_measurement_theta_max 70.8210
_cell_measurement_theta_min 5.7350
_cell_volume 3741.04(17)
_computing_cell_refinement
;
CrysAlisPro, Agilent Technologies,
Version 1.171.37.34k (release 13-08-2014 CrysAlis171 .NET)
(compiled Aug 13 2014,16:31:05)
;
_computing_data_collection
;
CrysAlisPro, Agilent Technologies,
Version 1.171.37.34k (release 13-08-2014 CrysAlis171 .NET)
(compiled Aug 13 2014,16:31:05)
;
_computing_data_reduction
;
CrysAlisPro, Agilent Technologies,
Version 1.171.37.34k (release 13-08-2014 CrysAlis171 .NET)
(compiled Aug 13 2014,16:31:05)
;
_computing_structure_refinement 'SHELXL-97 (Sheldrick, 1997)'
_computing_structure_solution 'SHELXS-97 (Sheldrick, 1990)'
_diffrn_ambient_environment N~2~
_diffrn_ambient_temperature 100.00(10)
_diffrn_detector 'CCD plate'
_diffrn_detector_area_resol_mean 16.0793
_diffrn_detector_type Eos
_diffrn_measured_fraction_theta_full 0.995
_diffrn_measured_fraction_theta_max 0.995
_diffrn_measurement_device 'four-circle diffractometer'
_diffrn_measurement_device_type 'SuperNova, Dual, Cu at zero, Eos'
_diffrn_measurement_method '\w scans'
_diffrn_radiation_monochromator mirror
_diffrn_radiation_probe x-ray
_diffrn_radiation_type 'Cu K\a'
_diffrn_radiation_wavelength 1.54184
_diffrn_reflns_av_R_equivalents 0.0236
_diffrn_reflns_av_sigmaI/netI 0.0295
_diffrn_reflns_limit_h_max 8
_diffrn_reflns_limit_h_min -7
_diffrn_reflns_limit_k_max 24
_diffrn_reflns_limit_k_min -20
_diffrn_reflns_limit_l_max 29
_diffrn_reflns_limit_l_min -29
_diffrn_reflns_number 14361
_diffrn_reflns_theta_full 67.07
_diffrn_reflns_theta_max 67.07
_diffrn_reflns_theta_min 3.54
_diffrn_source 'sealed X-ray tube'
_diffrn_source_type 'SuperNova (Cu) X-ray Source'
_diffrn_standards_decay_% none
_diffrn_standards_interval_count 1
_diffrn_standards_interval_time 1.0000
_diffrn_standards_number 15136
_exptl_absorpt_coefficient_mu 4.798
_exptl_absorpt_correction_T_max 1.00000
_exptl_absorpt_correction_T_min 0.75682
_exptl_absorpt_correction_type multi-scan
_exptl_absorpt_process_details
;
CrysAlisPro, Agilent Technologies,
Version 1.171.37.34k (release 13-08-2014 CrysAlis171 .NET)
(compiled Aug 13 2014,16:31:05)
Empirical absorption correction using spherical harmonics,
 implemented in SCALE3 ABSPACK scaling algorithm.
;
_exptl_crystal_colour brown
_exptl_crystal_density_diffrn 1.401
_exptl_crystal_density_method 'not measured'
_exptl_crystal_description plan
_exptl_crystal_F_000 1596
_exptl_crystal_size_max 0.18
_exptl_crystal_size_mid 0.14
_exptl_crystal_size_min 0.02
_refine_diff_density_max 1.392
_refine_diff_density_min -0.989
_refine_diff_density_rms 0.131
_refine_ls_extinction_method none
_refine_ls_goodness_of_fit_ref 1.069
_refine_ls_hydrogen_treatment constr
_refine_ls_matrix_type full
_refine_ls_number_parameters 390
_refine_ls_number_reflns 6654
_refine_ls_number_restraints 24
_refine_ls_restrained_S_all 1.090
_refine_ls_R_factor_all 0.0839
_refine_ls_R_factor_gt 0.0721
_refine_ls_shift/su_max 0.001
_refine_ls_shift/su_mean 0.000
_refine_ls_structure_factor_coef Fsqd
_refine_ls_weighting_details 'calc w=1/[\s^2^(Fo^2^)+(0.1283P)^2^+7.9576P] where P=(Fo^2^+2Fc^2^)/3'
_refine_ls_weighting_scheme calc
_refine_ls_wR_factor_gt 0.2107
_refine_ls_wR_factor_ref 0.2225
_reflns_number_gt 5266
_reflns_number_total 6654
_reflns_threshold_expression >2sigma(I)
_cod_data_source_file ic5b01803_si_002.cif
_cod_data_source_block 4
_cod_depositor_comments 'Adding full bibliography for 4344415--4344421.cif.'
_cod_original_cell_volume 3741.03(17)
_cod_original_formula_sum 'C24 H25 Cl3 Cu2 N3 O8.50 S2'
_cod_database_code 4344418

loop_
_symmetry_equiv_pos_as_xyz
'x, y, z'
'-x, y+1/2, -z+1/2'
'-x, -y, -z'
'x, -y-1/2, z-1/2'

loop_
_atom_site_label
_atom_site_type_symbol
_atom_site_fract_x
_atom_site_fract_y
_atom_site_fract_z
_atom_site_U_iso_or_equiv
_atom_site_adp_type
_atom_site_occupancy
_atom_site_symmetry_multiplicity
_atom_site_calc_flag
_atom_site_refinement_flags
_atom_site_disorder_assembly
_atom_site_disorder_group
Cl5 Cl 0.7487(16) 0.6638(5) 0.0345(5) 0.244(5) Uani 0.50 1 d PD A 3
C1 C 0.5511(7) 1.1446(3) 0.1825(2) 0.063(2) Uani 1 1 d . . .
H1 H 0.5111 1.1652 0.2132 0.075 Uiso 1 1 calc R . .
C2 C 0.4274(7) 1.1063(3) 0.1544(2) 0.0558(17) Uani 1 1 d . . .
H2 H 0.3079 1.1006 0.1662 0.067 Uiso 1 1 calc R . .
C3 C 0.4836(5) 1.07652(18) 0.10829(16) 0.0207(8) Uani 1 1 d . . .
C4 C 0.6578(7) 1.0892(3) 0.0924(2) 0.0524(16) Uani 1 1 d . . .
H4 H 0.6992 1.0718 0.0606 0.063 Uiso 1 1 calc R . .
C5 C 0.7736(7) 1.1281(3) 0.1235(2) 0.0466(14) Uani 1 1 d . . .
H5 H 0.8922 1.1362 0.1119 0.056 Uiso 1 1 calc R . .
C6 C 0.3546(5) 1.0339(2) 0.07739(15) 0.0210(8) Uani 1 1 d . . .
C7 C 0.3469(5) 0.9690(2) 0.08116(15) 0.0214(8) Uani 1 1 d . . .
C8 C 0.0717(6) 1.00036(17) 0.01788(16) 0.0202(8) Uani 1 1 d . . .
C9 C 0.4701(5) 0.92767(19) 0.11457(16) 0.0224(8) Uani 1 1 d . . .
C10 C 0.6589(6) 0.9265(3) 0.1070(2) 0.0400(12) Uani 1 1 d . . .
H10 H 0.7109 0.9523 0.0809 0.048 Uiso 1 1 calc R . .
C11 C 0.7686(6) 0.8866(3) 0.1387(2) 0.0405(12) Uani 1 1 d . . .
H11 H 0.8948 0.8859 0.1329 0.049 Uiso 1 1 calc R . .
C12 C 0.5212(6) 0.8501(3) 0.1841(2) 0.0419(12) Uani 1 1 d . . .
H12 H 0.4731 0.8239 0.2106 0.050 Uiso 1 1 calc R . .
C13 C 0.4014(6) 0.8885(3) 0.1537(2) 0.0386(11) Uani 1 1 d . . .
H13 H 0.2754 0.8878 0.1598 0.046 Uiso 1 1 calc R . .
C14 C 1.1769(7) 0.8486(3) 0.2831(2) 0.0409(12) Uani 1 1 d . . .
C15 C 1.2915(10) 0.9046(3) 0.3010(3) 0.0652(19) Uani 1 1 d . . .
H15A H 1.2766 0.9393 0.2757 0.098 Uiso 1 1 calc R . .
H15B H 1.4191 0.8920 0.3034 0.098 Uiso 1 1 calc R . .
H15C H 1.2529 0.9188 0.3355 0.098 Uiso 1 1 calc R . .
C16 C 1.1931(6) 0.7314(3) 0.1749(2) 0.0389(11) Uani 1 1 d . . .
C17 C 1.3086(9) 0.7152(4) 0.1274(2) 0.0600(18) Uani 1 1 d . . .
H17A H 1.2804 0.6721 0.1154 0.090 Uiso 1 1 calc R . .
H17B H 1.4372 0.7179 0.1376 0.090 Uiso 1 1 calc R . .
H17C H 1.2817 0.7452 0.0989 0.090 Uiso 1 1 calc R . .
C18 C 0.7977(7) 0.6542(3) 0.2199(2) 0.0407(12) Uani 1 1 d . . .
C19 C 0.6908(9) 0.5974(3) 0.1979(3) 0.0620(18) Uani 1 1 d . . .
H19A H 0.7373 0.5857 0.1636 0.093 Uiso 1 1 calc R . .
H19B H 0.5626 0.6087 0.1939 0.093 Uiso 1 1 calc R . .
H19C H 0.7043 0.5615 0.2220 0.093 Uiso 1 1 calc R . .
C20 C 0.7783(7) 0.7643(3) 0.3323(2) 0.0482(14) Uani 1 1 d . . .
C21 C 0.6530(9) 0.7725(4) 0.3797(3) 0.072(2) Uani 1 1 d . . .
H21A H 0.6767 0.8135 0.3964 0.109 Uiso 1 1 calc R . .
H21B H 0.6769 0.7385 0.4052 0.109 Uiso 1 1 calc R . .
H21C H 0.5263 0.7705 0.3674 0.109 Uiso 1 1 calc R . .
C22 C 0.9569(9) 0.0058(3) 0.2053(3) 0.0496(14) Uani 1 1 d . . .
C23 C 0.81704(16) 0.006125(17) 0.24536(5) 0.081(3) Uani 1 1 d . . .
H23A H 0.8414 -0.0280 0.2707 0.121 Uiso 1 1 calc R . .
H23B H 0.6978 -0.0004 0.2284 0.121 Uiso 1 1 calc R . .
H23C H 0.8189 0.0469 0.2637 0.121 Uiso 1 1 calc R . .
Cu1 Cu 1.09122(5) 0.71249(2) 0.282968(15) 0.0292(2) Uani 1 1 d R . .
Cu2 Cu 0.88325(5) 0.788865(17) 0.224611(15) 0.0298(2) Uani 1 1 d R . .
N1 N 0.70412(5) 0.849241(17) 0.176767(15) 0.0293(8) Uani 1 1 d R . .
N2 N 0.72407(5) 1.154044(17) 0.168508(15) 0.0286(8) Uani 1 1 d R . .
N3 N 1.0681(3) 0.00365(5) 0.17531(8) 0.0632(16) Uani 1 1 d R . .
O1 O 0.92365(5) 0.644684(18) 0.253779(15) 0.0472(9) Uani 1 1 d R . .
O2 O 0.74947(5) 0.709633(17) 0.203021(15) 0.0440(9) Uani 1 1 d R . .
O3 O 0.91619(5) 0.72898(2) 0.339709(15) 0.0474(9) Uani 1 1 d R . .
O4 O 0.73863(5) 0.793807(17) 0.290050(15) 0.0479(10) Uani 1 1 d R . .
O5 O 1.22263(5) 0.79411(2) 0.301473(15) 0.0449(9) Uani 1 1 d R . .
O6 O 1.04389(5) 0.858861(19) 0.251519(15) 0.0487(9) Uani 1 1 d R . .
O7 O 1.23532(5) 0.70373(2) 0.218500(15) 0.0468(10) Uani 1 1 d R . .
O8 O 1.06185(5) 0.770225(17) 0.168401(15) 0.0419(9) Uani 1 1 d R . .
S1 S 0.18264(5) 1.07232(3) 0.038296(15) 0.0239(3) Uani 1 1 d R . .
S2 S 0.16564(5) 0.92957(3) 0.046112(15) 0.0229(3) Uani 1 1 d R . .
C24 C 0.77932(5) 0.98718(2) 0.433348(15) 0.134(4) Uani 0.50 1 d PRDU B 1
H24 H 0.7809 0.9614 0.4663 0.161 Uiso 0.50 1 calc PR C 1
Cl1 Cl 0.8018(11) 0.9349(3) 0.37629(18) 0.129(2) Uani 0.50 1 d PD B 1
Cl2 Cl 0.9530(9) 1.0411(3) 0.4359(2) 0.140(3) Uani 0.50 1 d PDU B 1
Cl3 Cl 0.5701(10) 1.0256(5) 0.4252(5) 0.230(6) Uani 0.50 1 d PD B 1
O1W O 0.629(2) 0.9666(8) 0.3909(6) 0.049(4) Uani 0.25 1 d PU D 2
H1B H 0.6258 0.9974 0.4134 0.073 Uiso 0.25 1 d PR D 2
H1A H 0.6878 0.9804 0.3642 0.073 Uiso 0.25 1 d PR D 2
C25 C 0.7865(18) 0.7455(5) 0.0582(4) 0.052(3) Uani 0.50 1 d PD A 3
H25 H 0.8067 0.7513 0.0969 0.063 Uiso 0.50 1 calc PR A 3
Cl4 Cl 0.9727(15) 0.7688(4) 0.0158(5) 0.283(9) Uani 0.50 1 d PD A 3
Cl6 Cl 0.5864(17) 0.7824(5) 0.0284(4) 0.230(6) Uani 0.50 1 d PD A 3
O2W O 0.374(3) 0.7768(9) -0.0057(7) 0.066(5) Uani 0.25 1 d PU E 4
H2A H 0.2702 0.7606 -0.0155 0.099 Uiso 0.25 1 d PR E 4
H2B H 0.3977 0.8072 -0.0273 0.099 Uiso 0.25 1 d PR E 4

loop_
_atom_site_aniso_label
_atom_site_aniso_U_11
_atom_site_aniso_U_22
_atom_site_aniso_U_33
_atom_site_aniso_U_23
_atom_site_aniso_U_13
_atom_site_aniso_U_12
Cl5 0.248(12) 0.242(12) 0.244(12) 0.068(10) 0.029(10) 0.014(9)
C1 0.037(3) 0.093(5) 0.060(4) -0.054(4) 0.017(3) -0.030(3)
C2 0.028(2) 0.081(4) 0.060(3) -0.042(3) 0.012(2) -0.024(3)
C3 0.0205(19) 0.0197(19) 0.0215(19) 0.0002(15) -0.0058(15) -0.0010(15)
C4 0.033(3) 0.085(4) 0.040(3) -0.035(3) 0.008(2) -0.021(3)
C5 0.025(2) 0.072(4) 0.043(3) -0.024(3) 0.006(2) -0.023(2)
C6 0.0162(17) 0.025(2) 0.0213(18) 0.0012(16) -0.0086(14) 0.0011(15)
C7 0.0173(18) 0.024(2) 0.0226(19) 0.0004(16) -0.0081(15) -0.0020(15)
C8 0.0221(19) 0.0192(19) 0.0189(18) 0.0012(14) -0.0082(16) 0.0009(14)
C9 0.0192(19) 0.0217(19) 0.026(2) -0.0001(16) -0.0070(15) 0.0003(15)
C10 0.018(2) 0.053(3) 0.049(3) 0.027(2) -0.0040(19) 0.000(2)
C11 0.020(2) 0.055(3) 0.046(3) 0.023(2) 0.0005(19) 0.008(2)
C12 0.026(2) 0.049(3) 0.051(3) 0.025(2) -0.002(2) 0.004(2)
C13 0.021(2) 0.046(3) 0.049(3) 0.021(2) -0.0020(19) 0.003(2)
C14 0.033(3) 0.043(3) 0.046(3) 0.011(2) -0.010(2) 0.003(2)
C15 0.067(4) 0.046(3) 0.081(5) 0.013(3) -0.034(4) -0.007(3)
C16 0.028(2) 0.053(3) 0.035(3) 0.012(2) 0.0007(19) 0.006(2)
C17 0.050(3) 0.092(5) 0.038(3) 0.015(3) 0.008(3) 0.029(3)
C18 0.035(3) 0.040(3) 0.047(3) 0.014(2) -0.001(2) -0.003(2)
C19 0.057(4) 0.042(3) 0.086(5) 0.015(3) -0.025(3) -0.009(3)
C20 0.037(3) 0.072(4) 0.036(3) 0.016(3) 0.003(2) 0.022(3)
C21 0.059(4) 0.115(6) 0.044(3) 0.014(4) 0.014(3) 0.048(4)
C22 0.047(3) 0.049(3) 0.052(3) -0.001(3) -0.004(3) 0.001(2)
C23 0.074(5) 0.068(5) 0.102(7) -0.002(4) 0.035(5) 0.007(4)
Cu1 0.0201(3) 0.0365(4) 0.0308(4) 0.0129(3) -0.0029(3) 0.0071(2)
Cu2 0.0208(4) 0.0349(4) 0.0333(4) 0.0125(3) -0.0053(3) 0.0058(3)
N1 0.0217(17) 0.0310(19) 0.035(2) 0.0105(16) -0.0076(15) 0.0018(15)
N2 0.0168(16) 0.035(2) 0.0341(19) -0.0107(16) -0.0017(14) -0.0072(14)
N3 0.050(3) 0.056(3) 0.084(4) -0.013(3) 0.015(3) -0.011(2)
O1 0.043(2) 0.0367(19) 0.061(2) 0.0155(17) -0.0167(18) -0.0012(16)
O2 0.0355(18) 0.0373(19) 0.058(2) 0.0156(17) -0.0165(16) 0.0007(15)
O3 0.0333(18) 0.071(3) 0.0378(19) 0.0157(18) 0.0019(14) 0.0233(18)
O4 0.0358(19) 0.065(3) 0.043(2) 0.0165(18) 0.0026(15) 0.0256(17)
O5 0.0383(19) 0.0342(19) 0.061(2) 0.0136(17) -0.0206(17) 0.0030(15)
O6 0.047(2) 0.0342(18) 0.064(2) 0.0127(17) -0.0201(18) 0.0003(16)
O7 0.0372(19) 0.067(2) 0.0371(19) 0.0208(17) 0.0059(15) 0.0254(17)
O8 0.0319(17) 0.058(2) 0.0359(18) 0.0203(16) 0.0031(14) 0.0152(16)
S1 0.0237(5) 0.0183(5) 0.0288(5) 0.0001(4) -0.0149(4) 0.0002(4)
S2 0.0219(5) 0.0195(5) 0.0266(5) 0.0018(4) -0.0133(4) -0.0009(4)
C24 0.188(8) 0.101(6) 0.108(6) 0.054(5) -0.079(6) -0.056(6)
Cl1 0.215(7) 0.101(4) 0.069(3) 0.017(3) -0.020(3) -0.024(4)
Cl2 0.189(6) 0.110(4) 0.115(4) 0.052(3) -0.073(4) -0.053(4)
Cl3 0.142(6) 0.218(8) 0.327(14) 0.188(10) -0.043(8) 0.010(6)
O1W 0.047(5) 0.053(5) 0.045(5) 0.008(4) -0.015(4) -0.006(4)
C25 0.089(9) 0.034(6) 0.032(5) -0.008(4) -0.008(6) -0.010(6)
Cl4 0.304(14) 0.097(5) 0.432(19) 0.033(7) -0.268(15) -0.010(6)
Cl6 0.329(13) 0.173(8) 0.197(9) -0.066(7) 0.149(9) -0.107(9)
O2W 0.075(6) 0.063(6) 0.059(6) -0.011(4) -0.020(5) 0.003(5)

loop_
_atom_type_symbol
_atom_type_description
_atom_type_scat_dispersion_real
_atom_type_scat_dispersion_imag
_atom_type_scat_source
C C 0.0181 0.0091 'International Tables Vol C Tables 4.2.6.8 and 6.1.1.4'
H H 0.0000 0.0000 'International Tables Vol C Tables 4.2.6.8 and 6.1.1.4'
N N 0.0311 0.0180 'International Tables Vol C Tables 4.2.6.8 and 6.1.1.4'
O O 0.0492 0.0322 'International Tables Vol C Tables 4.2.6.8 and 6.1.1.4'
S S 0.3331 0.5567 'International Tables Vol C Tables 4.2.6.8 and 6.1.1.4'
Cu Cu -1.9646 0.5888 'International Tables Vol C Tables 4.2.6.8 and 6.1.1.4'
Cl Cl 0.3639 0.7018 'International Tables Vol C Tables 4.2.6.8 and 6.1.1.4'

loop_
_geom_angle_atom_site_label_1
_geom_angle_atom_site_label_2
_geom_angle_atom_site_label_3
_geom_angle
_geom_angle_site_symmetry_1
_geom_angle_site_symmetry_3
N2 C1 C2 123.9(4) . .
N2 C1 H1 118.0 . .
C2 C1 H1 118.0 . .
C1 C2 C3 118.7(5) . .
C1 C2 H2 120.6 . .
C3 C2 H2 120.6 . .
C4 C3 C2 117.2(4) . .
C4 C3 C6 122.6(4) . .
C2 C3 C6 120.2(4) . .
C3 C4 C5 120.0(4) . .
C3 C4 H4 120.0 . .
C5 C4 H4 120.0 . .
N2 C5 C4 123.0(4) . .
N2 C5 H5 118.5 . .
C4 C5 H5 118.5 . .
C7 C6 C3 125.6(3) . .
C7 C6 S1 117.5(3) . .
C3 C6 S1 116.5(3) . .
C6 C7 C9 126.3(3) . .
C6 C7 S2 117.4(3) . .
C9 C7 S2 116.2(3) . .
C8 C8 S2 122.6(4) 3_575 .
C8 C8 S1 122.5(4) 3_575 .
S2 C8 S1 115.0(2) . .
C13 C9 C10 117.8(4) . .
C13 C9 C7 121.2(4) . .
C10 C9 C7 121.0(4) . .
C11 C10 C9 119.0(4) . .
C11 C10 H10 120.5 . .
C9 C10 H10 120.5 . .
N1 C11 C10 123.6(4) . .
N1 C11 H11 118.2 . .
C10 C11 H11 118.2 . .
N1 C12 C13 122.5(4) . .
N1 C12 H12 118.8 . .
C13 C12 H12 118.8 . .
C9 C13 C12 119.6(4) . .
C9 C13 H13 120.2 . .
C12 C13 H13 120.2 . .
O6 C14 O5 125.1(4) . .
O6 C14 C15 118.1(4) . .
O5 C14 C15 116.8(4) . .
C14 C15 H15A 109.5 . .
C14 C15 H15B 109.5 . .
H15A C15 H15B 109.5 . .
C14 C15 H15C 109.5 . .
H15A C15 H15C 109.5 . .
H15B C15 H15C 109.5 . .
O8 C16 O7 124.6(4) . .
O8 C16 C17 118.5(4) . .
O7 C16 C17 116.9(4) . .
C16 C17 H17A 109.5 . .
C16 C17 H17B 109.5 . .
H17A C17 H17B 109.5 . .
C16 C17 H17C 109.5 . .
H17A C17 H17C 109.5 . .
H17B C17 H17C 109.5 . .
O1 C18 O2 124.0(4) . .
O1 C18 C19 119.1(4) . .
O2 C18 C19 116.9(4) . .
C18 C19 H19A 109.5 . .
C18 C19 H19B 109.5 . .
H19A C19 H19B 109.5 . .
C18 C19 H19C 109.5 . .
H19A C19 H19C 109.5 . .
H19B C19 H19C 109.5 . .
O4 C20 O3 125.2(4) . .
O4 C20 C21 118.4(4) . .
O3 C20 C21 116.4(4) . .
C20 C21 H21A 109.5 . .
C20 C21 H21B 109.5 . .
H21A C21 H21B 109.5 . .
C20 C21 H21C 109.5 . .
H21A C21 H21C 109.5 . .
H21B C21 H21C 109.5 . .
N3 C22 C23 177.4(6) . .
C22 C23 H23A 109.5 . .
C22 C23 H23B 109.5 . .
H23A C23 H23B 109.5 . .
C22 C23 H23C 109.5 . .
H23A C23 H23C 109.5 . .
H23B C23 H23C 109.5 . .
O7 Cu1 O3 170.3 . .
O7 Cu1 O1 88.1 . .
O3 Cu1 O1 89.2 . .
O7 Cu1 O5 90.4 . .
O3 Cu1 O5 90.0 . .
O1 Cu1 O5 166.5 . .
O7 Cu1 N2 94.2 . 2_745
O3 Cu1 N2 95.5 . 2_745
O1 Cu1 N2 100.0 . 2_745
O5 Cu1 N2 93.5 . 2_745
O7 Cu1 Cu2 84.8 . .
O3 Cu1 Cu2 85.6 . .
O1 Cu1 Cu2 83.5 . .
O5 Cu1 Cu2 83.0 . .
N2 Cu1 Cu2 176.4 2_745 .
O6 Cu2 O4 90.1 . .
O6 Cu2 O2 171.2 . .
O4 Cu2 O2 90.0 . .
O6 Cu2 O8 89.6 . .
O4 Cu2 O8 167.3 . .
O2 Cu2 O8 88.3 . .
O6 Cu2 N1 95.9 . .
O4 Cu2 N1 96.0 . .
O2 Cu2 N1 92.8 . .
O8 Cu2 N1 96.7 . .
O6 Cu2 Cu1 85.9 . .
O4 Cu2 Cu1 83.1 . .
O2 Cu2 Cu1 85.4 . .
O8 Cu2 Cu1 84.2 . .
N1 Cu2 Cu1 177.9 . .
C11 N1 C12 117.5(3) . .
C11 N1 Cu2 121.46(19) . .
C12 N1 Cu2 121.1(2) . .
C5 N2 C1 116.9(3) . .
C5 N2 Cu1 122.3(2) . 2_755
C1 N2 Cu1 120.8(2) . 2_755
C18 O1 Cu1 124.7(2) . .
C18 O2 Cu2 122.2(2) . .
C20 O3 Cu1 121.9(2) . .
C20 O4 Cu2 124.2(2) . .
C14 O5 Cu1 123.9(2) . .
C14 O6 Cu2 122.0(2) . .
C16 O7 Cu1 123.3(2) . .
C16 O8 Cu2 123.0(2) . .
C6 S1 C8 95.08(18) . .
C8 S2 C7 94.99(19) . .
Cl2 C24 Cl3 110.7(4) . .
Cl2 C24 Cl1 110.1(4) . .
Cl3 C24 Cl1 106.6(5) . .
Cl2 C24 H24 109.8 . .
Cl3 C24 H24 109.8 . .
Cl1 C24 H24 109.8 . .
Cl2 C24 H1B 124.9 . .
Cl3 C24 H1B 23.7 . .
Cl1 C24 H1B 83.3 . .
H24 C24 H1B 115.0 . .
C24 Cl1 H1A 70.8 . .
C24 Cl3 H1B 39.4 . .
H1B O1W H1A 106.9 . .
Cl6 C25 Cl4 104.7(6) . .
Cl6 C25 Cl5 98.7(7) . .
Cl4 C25 Cl5 99.6(7) . .
Cl6 C25 H25 117.0 . .
Cl4 C25 H25 117.0 . .
Cl5 C25 H25 117.0 . .
H2A O2W H2B 107.7 . .

loop_
_geom_bond_atom_site_label_1
_geom_bond_atom_site_label_2
_geom_bond_distance
_geom_bond_site_symmetry_2
Cl5 C25 1.809(11) .
C1 N2 1.325(5) .
C1 C2 1.373(7) .
C1 H1 0.9300 .
C2 C3 1.378(7) .
C2 H2 0.9300 .
C3 C4 1.360(6) .
C3 C6 1.484(5) .
C4 C5 1.385(7) .
C4 H4 0.9300 .
C5 N2 1.304(5) .
C5 H5 0.9300 .
C6 C7 1.348(6) .
C6 S1 1.750(4) .
C7 C9 1.477(5) .
C7 S2 1.757(4) .
C8 C8 1.349(8) 3_575
C8 S2 1.754(4) .
C8 S1 1.760(4) .
C9 C13 1.375(6) .
C9 C10 1.386(6) .
C10 C11 1.380(6) .
C10 H10 0.9300 .
C11 N1 1.321(5) .
C11 H11 0.9300 .
C12 N1 1.343(5) .
C12 C13 1.385(6) .
C12 H12 0.9300 .
C13 H13 0.9300 .
C14 O6 1.244(5) .
C14 O5 1.258(5) .
C14 C15 1.488(8) .
C15 H15A 0.9600 .
C15 H15B 0.9600 .
C15 H15C 0.9600 .
C16 O8 1.252(5) .
C16 O7 1.259(5) .
C16 C17 1.510(7) .
C17 H17A 0.9600 .
C17 H17B 0.9600 .
C17 H17C 0.9600 .
C18 O1 1.240(5) .
C18 O2 1.269(5) .
C18 C19 1.503(8) .
C19 H19A 0.9600 .
C19 H19B 0.9600 .
C19 H19C 0.9600 .
C20 O4 1.246(5) .
C20 O3 1.247(5) .
C20 C21 1.521(7) .
C21 H21A 0.9600 .
C21 H21B 0.9600 .
C21 H21C 0.9600 .
C22 N3 1.117(7) .
C22 C23 1.444(7) .
C23 H23A 0.9600 .
C23 H23B 0.9600 .
C23 H23C 0.9600 .
Cu1 O7 1.9527 .
Cu1 O3 1.9590 .
Cu1 O1 1.9801 .
Cu1 O5 1.9866 .
Cu1 N2 2.1504 2_745
Cu1 Cu2 2.6000 .
Cu2 O6 1.9640 .
Cu2 O4 1.9695 .
Cu2 O2 1.9716 .
Cu2 O8 1.9748 .
Cu2 N1 2.1400 .
N2 Cu1 2.1504 2_755
C24 Cl2 1.681(5) .
C24 Cl3 1.718(7) .
C24 Cl1 1.800(5) .
C24 H24 0.9800 .
C24 H1B 1.2230 .
Cl1 H1A 1.2818 .
Cl3 H1B 0.7743 .
O1W H1B 0.8500 .
O1W H1A 0.8499 .
C25 Cl6 1.781(12) .
C25 Cl4 1.804(12) .
C25 H25 0.9800 .
O2W H2A 0.8501 .
O2W H2B 0.8500 .

loop_
_geom_torsion_atom_site_label_1
_geom_torsion_atom_site_label_2
_geom_torsion_atom_site_label_3
_geom_torsion_atom_site_label_4
_geom_torsion
_geom_torsion_site_symmetry_1
_geom_torsion_site_symmetry_4
N2 C1 C2 C3 -1.2(11) . .
C1 C2 C3 C4 -2.6(9) . .
C1 C2 C3 C6 179.0(6) . .
C2 C3 C4 C5 3.1(9) . .
C6 C3 C4 C5 -178.5(5) . .
C3 C4 C5 N2 0.0(10) . .
C4 C3 C6 C7 85.0(6) . .
C2 C3 C6 C7 -96.6(6) . .
C4 C3 C6 S1 -102.2(5) . .
C2 C3 C6 S1 76.1(5) . .
C3 C6 C7 C9 -3.1(6) . .
S1 C6 C7 C9 -175.8(3) . .
C3 C6 C7 S2 173.1(3) . .
S1 C6 C7 S2 0.3(4) . .
C6 C7 C9 C13 120.3(5) . .
S2 C7 C9 C13 -55.9(5) . .
C6 C7 C9 C10 -60.5(6) . .
S2 C7 C9 C10 123.3(4) . .
C13 C9 C10 C11 0.0(8) . .
C7 C9 C10 C11 -179.2(5) . .
C9 C10 C11 N1 -0.7(9) . .
C10 C9 C13 C12 0.4(8) . .
C7 C9 C13 C12 179.7(5) . .
N1 C12 C13 C9 -0.3(9) . .
O7 Cu1 Cu2 O6 -91.1 . .
O3 Cu1 Cu2 O6 90.5 . .
O1 Cu1 Cu2 O6 -179.8 . .
O5 Cu1 Cu2 O6 0.0 . .
N2 Cu1 Cu2 O6 -16.9(3) 2_745 .
O7 Cu1 Cu2 O4 178.3 . .
O3 Cu1 Cu2 O4 -0.1 . .
O1 Cu1 Cu2 O4 89.6 . .
O5 Cu1 Cu2 O4 -90.7 . .
N2 Cu1 Cu2 O4 -107.5(3) 2_745 .
O7 Cu1 Cu2 O2 87.7 . .
O3 Cu1 Cu2 O2 -90.8 . .
O1 Cu1 Cu2 O2 -1.0 . .
O5 Cu1 Cu2 O2 178.7 . .
N2 Cu1 Cu2 O2 161.9(3) 2_745 .
O7 Cu1 Cu2 O8 -1.0 . .
O3 Cu1 Cu2 O8 -179.5 . .
O1 Cu1 Cu2 O8 -89.8 . .
O5 Cu1 Cu2 O8 90.0 . .
N2 Cu1 Cu2 O8 73.1(3) 2_745 .
O7 Cu1 Cu2 N1 113.9 . .
O3 Cu1 Cu2 N1 -64.6 . .
O1 Cu1 Cu2 N1 25.1 . .
O5 Cu1 Cu2 N1 -155.1 . .
N2 Cu1 Cu2 N1 -172.0(3) 2_745 .
C10 C11 N1 C12 0.9(7) . .
C10 C11 N1 Cu2 -179.7(4) . .
C13 C12 N1 C11 -0.4(7) . .
C13 C12 N1 Cu2 -179.8(4) . .
O6 Cu2 N1 C11 57.4(3) . .
O4 Cu2 N1 C11 148.1(3) . .
O2 Cu2 N1 C11 -121.5(3) . .
O8 Cu2 N1 C11 -32.9(3) . .
Cu1 Cu2 N1 C11 -147.6(3) . .
O6 Cu2 N1 C12 -123.2(3) . .
O4 Cu2 N1 C12 -32.5(3) . .
O2 Cu2 N1 C12 57.9(3) . .
O8 Cu2 N1 C12 146.5(3) . .
Cu1 Cu2 N1 C12 31.8(3) . .
C4 C5 N2 C1 -3.7(8) . .
C4 C5 N2 Cu1 178.6(5) . 2_755
C2 C1 N2 C5 4.3(10) . .
C2 C1 N2 Cu1 -177.9(6) . 2_755
O2 C18 O1 Cu1 -6.4(6) . .
C19 C18 O1 Cu1 175.0(4) . .
O7 Cu1 O1 C18 -81.0(3) . .
O3 Cu1 O1 C18 89.6(3) . .
O5 Cu1 O1 C18 2.8(3) . .
N2 Cu1 O1 C18 -175.0(3) 2_745 .
Cu2 Cu1 O1 C18 4.0(3) . .
O1 C18 O2 Cu2 4.9(6) . .
C19 C18 O2 Cu2 -176.5(4) . .
O6 Cu2 O2 C18 6.7(3) . .
O4 Cu2 O2 C18 -84.5(3) . .
O8 Cu2 O2 C18 82.9(3) . .
N1 Cu2 O2 C18 179.5(3) . .
Cu1 Cu2 O2 C18 -1.4(3) . .
O4 C20 O3 Cu1 -1.9(8) . .
C21 C20 O3 Cu1 179.5(5) . .
O7 Cu1 O3 C20 -8.0(4) . .
O1 Cu1 O3 C20 -82.5(4) . .
O5 Cu1 O3 C20 84.0(4) . .
N2 Cu1 O3 C20 177.6(4) 2_745 .
Cu2 Cu1 O3 C20 1.0(4) . .
O3 C20 O4 Cu2 1.8(8) . .
C21 C20 O4 Cu2 -179.7(5) . .
O6 Cu2 O4 C20 -86.6(4) . .
O2 Cu2 O4 C20 84.7(4) . .
O8 Cu2 O4 C20 2.2(4) . .
N1 Cu2 O4 C20 177.4(4) . .
Cu1 Cu2 O4 C20 -0.7(4) . .
O6 C14 O5 Cu1 0.7(7) . .
C15 C14 O5 Cu1 -179.7(4) . .
O7 Cu1 O5 C14 84.4(3) . .
O3 Cu1 O5 C14 -85.8(3) . .
O1 Cu1 O5 C14 0.8(3) . .
N2 Cu1 O5 C14 178.7(3) 2_745 .
Cu2 Cu1 O5 C14 -0.3(3) . .
O5 C14 O6 Cu2 -0.8(6) . .
C15 C14 O6 Cu2 179.6(4) . .
O4 Cu2 O6 C14 83.5(3) . .
O2 Cu2 O6 C14 -7.7(3) . .
O8 Cu2 O6 C14 -83.8(3) . .
N1 Cu2 O6 C14 179.5(3) . .
Cu1 Cu2 O6 C14 0.4(3) . .
O8 C16 O7 Cu1 4.3(6) . .
C17 C16 O7 Cu1 -174.8(4) . .
O3 Cu1 O7 C16 7.9(3) . .
O1 Cu1 O7 C16 82.5(3) . .
O5 Cu1 O7 C16 -84.1(3) . .
N2 Cu1 O7 C16 -177.6(3) 2_745 .
Cu2 Cu1 O7 C16 -1.1(3) . .
O7 C16 O8 Cu2 -5.7(6) . .
C17 C16 O8 Cu2 173.3(4) . .
O6 Cu2 O8 C16 89.6(3) . .
O4 Cu2 O8 C16 0.7(3) . .
O2 Cu2 O8 C16 -81.9(3) . .
N1 Cu2 O8 C16 -174.5(3) . .
Cu1 Cu2 O8 C16 3.6(3) . .
C7 C6 S1 C8 -2.2(3) . .
C3 C6 S1 C8 -175.5(3) . .
C8 C8 S1 C6 -175.1(5) 3_575 .
S2 C8 S1 C6 3.2(3) . .
C8 C8 S2 C7 175.3(5) 3_575 .
S1 C8 S2 C7 -3.1(3) . .
C6 C7 S2 C8 1.7(3) . .
C9 C7 S2 C8 178.2(3) . .
